data_7131276
loop_
_publ_author_name
'Chakraborty, Nikita'
'Rajbongshi, Kamal K.'
'Dahiya, Anjali'
'Das, Bubul'
'Vaishnani, Akshar'
'Patel, Bhisma K.'

_publ_section_title
;
 NIS-initiated photo-induced oxidative decarboxylative sulfoximidation of
 cinnamic acids.
;
_journal_issue 19
_journal_name_full 'Chemical communications (Cambridge, England)'
_journal_page_first 2779
_journal_page_last 2782
_journal_paper_doi 10.1039/d3cc00142c
_journal_volume 59
_journal_year 2023
_chemical_formula_sum 'C15 H13 N O3 S'
_chemical_formula_weight 287.32
_space_group_crystal_system orthorhombic
_space_group_IT_number 43
_space_group_name_Hall 'F 2 -2d'
_space_group_name_H-M_alt 'F d d 2'
_atom_sites_solution_hydrogens geom
_audit_creation_method SHELXL-2019/1
_audit_update_record
;
2023-01-07 deposited with the CCDC.	2023-02-08 downloaded from the CCDC.
;
_cell_angle_alpha 90
_cell_angle_beta 90
_cell_angle_gamma 90
_cell_formula_units_Z 16
_cell_length_a 13.0303(7)
_cell_length_b 43.234(3)
_cell_length_c 10.2922(7)
_cell_measurement_reflns_used 4899
_cell_measurement_temperature 324(2)
_cell_measurement_theta_max 25.95
_cell_measurement_theta_min 2.56
_cell_volume 5798.1(6)
_computing_structure_refinement 'SHELXL-2019/1 (Sheldrick, 2019)'
_diffrn_ambient_temperature 324(2)
_diffrn_measured_fraction_theta_full 0.998
_diffrn_measured_fraction_theta_max 0.998
_diffrn_measurement_device_type 'Bruker APEX-II CCD'
_diffrn_measurement_method '\f and \w scans'
_diffrn_radiation_type MoK\a
_diffrn_radiation_wavelength 0.71073
_diffrn_reflns_av_R_equivalents 0.0545
_diffrn_reflns_av_unetI/netI 0.0556
_diffrn_reflns_Laue_measured_fraction_full 0.998
_diffrn_reflns_Laue_measured_fraction_max 0.998
_diffrn_reflns_limit_h_max 16
_diffrn_reflns_limit_h_min -14
_diffrn_reflns_limit_k_max 53
_diffrn_reflns_limit_k_min -54
_diffrn_reflns_limit_l_max 12
_diffrn_reflns_limit_l_min -12
_diffrn_reflns_number 13405
_diffrn_reflns_point_group_measured_fraction_full 0.982
_diffrn_reflns_point_group_measured_fraction_max 0.972
_diffrn_reflns_theta_full 25.242
_diffrn_reflns_theta_max 26.393
_diffrn_reflns_theta_min 2.565
_exptl_absorpt_coefficient_mu 0.229
_exptl_absorpt_correction_type none
_exptl_crystal_colour Colorless
_exptl_crystal_density_diffrn 1.317
_exptl_crystal_description Block
_exptl_crystal_F_000 2400
_exptl_crystal_size_max 0.06
_exptl_crystal_size_mid 0.05
_exptl_crystal_size_min 0.05
_exptl_transmission_factor_max 0.7454
_exptl_transmission_factor_min 0.5847
_refine_diff_density_max 0.366
_refine_diff_density_min -0.262
_refine_diff_density_rms 0.045
_refine_ls_abs_structure_details
;
 Flack x determined using 810 quotients [(I+)-(I-)]/[(I+)+(I-)]
 (Parsons, Flack and Wagner, Acta Cryst. B69 (2013) 249-259).
;
_refine_ls_abs_structure_Flack -0.04(5)
_refine_ls_extinction_method none
_refine_ls_goodness_of_fit_ref 1.065
_refine_ls_hydrogen_treatment constr
_refine_ls_matrix_type full
_refine_ls_number_parameters 182
_refine_ls_number_reflns 2880
_refine_ls_number_restraints 1
_refine_ls_restrained_S_all 1.065
_refine_ls_R_factor_all 0.0758
_refine_ls_R_factor_gt 0.0532
_refine_ls_shift/su_max 0.000
_refine_ls_shift/su_mean 0.000
_refine_ls_structure_factor_coef Fsqd
_refine_ls_weighting_details 'w=1/[\s^2^(Fo^2^)+(0.0226P)^2^+9.9001P] where P=(Fo^2^+2Fc^2^)/3'
_refine_ls_weighting_scheme calc
_refine_ls_wR_factor_gt 0.0856
_refine_ls_wR_factor_ref 0.0947
_reflns_Friedel_coverage 0.839
_reflns_Friedel_fraction_full 0.965
_reflns_Friedel_fraction_max 0.942
_reflns_number_gt 2269
_reflns_number_total 2880
_reflns_threshold_expression 'I > 2\s(I)'
_cod_data_source_file d3cc00142c3.cif
_cod_data_source_block NC250B_0ma_a
_cod_depositor_comments 'Adding full bibliography for 7131276.cif.'
_cod_database_code 7131276
_shelx_shelxl_version_number 2019/1
_shelx_space_group_comment
;
The symmetry employed for this shelxl refinement is uniquely defined
by the following loop, which should always be used as a source of
symmetry information in preference to the above space-group names.
They are only intended as comments.
;

loop_
_space_group_symop_operation_xyz
'x, y, z'
'-x, -y, z'
'x+1/4, -y+1/4, z+1/4'
'-x+1/4, y+1/4, z+1/4'
'x, y+1/2, z+1/2'
'-x, -y+1/2, z+1/2'
'x+1/4, -y+3/4, z+3/4'
'-x+1/4, y+3/4, z+3/4'
'x+1/2, y, z+1/2'
'-x+1/2, -y, z+1/2'
'x+3/4, -y+1/4, z+3/4'
'-x+3/4, y+1/4, z+3/4'
'x+1/2, y+1/2, z'
'-x+1/2, -y+1/2, z'
'x+3/4, -y+3/4, z+1/4'
'-x+3/4, y+3/4, z+1/4'

loop_
_atom_site_label
_atom_site_type_symbol
_atom_site_fract_x
_atom_site_fract_y
_atom_site_fract_z
_atom_site_U_iso_or_equiv
_atom_site_adp_type
_atom_site_occupancy
_atom_site_site_symmetry_order
_atom_site_calc_flag
_atom_site_refinement_flags_posn
_atom_site_refinement_flags_adp
_atom_site_refinement_flags_occupancy
_atom_site_disorder_assembly
_atom_site_disorder_group
S1 S 0.66194(8) 0.48415(2) 0.48979(12) 0.0418(3) Uani 1 1 d . . . . .
O1 O 0.7709(3) 0.58098(8) 0.3739(4) 0.0766(11) Uani 1 1 d . . . . .
O2 O 0.7663(3) 0.53564(7) 0.6005(3) 0.0596(9) Uani 1 1 d . . . . .
O3 O 0.6133(2) 0.47861(7) 0.6130(3) 0.0551(9) Uani 1 1 d . . . . .
N1 N 0.6608(3) 0.51831(8) 0.4349(3) 0.0447(9) Uani 1 1 d . . . . .
C1 C 0.6205(3) 0.59197(9) 0.4951(5) 0.0454(11) Uani 1 1 d . . . . .
C2 C 0.5511(4) 0.58114(11) 0.5854(5) 0.0533(13) Uani 1 1 d . . . . .
H2 H 0.556029 0.560885 0.615128 0.064 Uiso 1 1 calc R U . . .
C3 C 0.4744(4) 0.60011(13) 0.6320(6) 0.0753(16) Uani 1 1 d . . . . .
H3 H 0.427790 0.592712 0.693008 0.090 Uiso 1 1 calc R U . . .
C4 C 0.4673(5) 0.62992(14) 0.5878(7) 0.087(2) Uani 1 1 d . . . . .
H4 H 0.416139 0.642789 0.620066 0.105 Uiso 1 1 calc R U . . .
C5 C 0.5343(6) 0.64100(12) 0.4972(8) 0.087(2) Uani 1 1 d . . . . .
H5 H 0.527901 0.661168 0.466786 0.104 Uiso 1 1 calc R U . . .
C6 C 0.6112(4) 0.62229(11) 0.4511(5) 0.0665(15) Uani 1 1 d . . . . .
H6 H 0.657409 0.629903 0.390051 0.080 Uiso 1 1 calc R U . . .
C7 C 0.7051(4) 0.57229(10) 0.4481(4) 0.0476(12) Uani 1 1 d . . . . .
C8 C 0.7142(3) 0.53972(10) 0.5038(5) 0.0432(11) Uani 1 1 d . . . . .
C9 C 0.7879(3) 0.46889(9) 0.4914(5) 0.0410(10) Uani 1 1 d . . . . .
C10 C 0.8147(4) 0.45033(12) 0.5953(5) 0.0611(14) Uani 1 1 d . . . . .
H10 H 0.768359 0.446456 0.662101 0.073 Uiso 1 1 calc R U . . .
C11 C 0.9120(5) 0.43766(14) 0.5975(6) 0.0794(18) Uani 1 1 d . . . . .
H11 H 0.931573 0.425018 0.666255 0.095 Uiso 1 1 calc R U . . .
C12 C 0.9792(4) 0.44352(13) 0.5002(7) 0.0734(16) Uani 1 1 d . . . . .
H12 H 1.044554 0.434908 0.503182 0.088 Uiso 1 1 calc R U . . .
C13 C 0.9523(4) 0.46198(12) 0.3972(6) 0.0618(14) Uani 1 1 d . . . . .
H13 H 0.999241 0.465754 0.331022 0.074 Uiso 1 1 calc R U . . .
C14 C 0.8550(3) 0.47502(10) 0.3919(5) 0.0483(11) Uani 1 1 d . . . . .
H14 H 0.835783 0.487577 0.322683 0.058 Uiso 1 1 calc R U . . .
C15 C 0.5991(3) 0.46390(10) 0.3660(5) 0.0519(12) Uani 1 1 d . . . . .
H15A H 0.633854 0.467380 0.285060 0.078 Uiso 1 1 calc R U . . .
H15B H 0.529541 0.471021 0.359394 0.078 Uiso 1 1 calc R U . . .
H15C H 0.599526 0.442197 0.385667 0.078 Uiso 1 1 calc R U . . .

loop_
_atom_site_aniso_label
_atom_site_aniso_U_11
_atom_site_aniso_U_22
_atom_site_aniso_U_33
_atom_site_aniso_U_23
_atom_site_aniso_U_13
_atom_site_aniso_U_12
S1 0.0355(5) 0.0475(6) 0.0423(6) -0.0065(6) 0.0035(6) 0.0012(5)
O1 0.076(3) 0.083(3) 0.071(2) 0.007(2) 0.020(2) -0.018(2)
O2 0.068(2) 0.0560(19) 0.054(2) -0.0059(17) -0.022(2) 0.0051(17)
O3 0.050(2) 0.069(2) 0.0460(19) -0.0055(17) 0.0189(16) -0.0003(16)
N1 0.042(2) 0.045(2) 0.047(2) -0.0027(18) -0.0068(18) 0.0040(18)
C1 0.049(3) 0.036(2) 0.051(3) 0.001(2) -0.017(3) -0.0035(19)
C2 0.052(3) 0.045(3) 0.063(4) 0.001(2) -0.006(3) 0.004(2)
C3 0.062(4) 0.076(4) 0.088(4) -0.014(4) -0.001(3) 0.016(3)
C4 0.085(5) 0.067(4) 0.110(6) -0.028(4) -0.033(4) 0.035(4)
C5 0.113(5) 0.043(3) 0.104(5) -0.004(4) -0.056(5) 0.016(3)
C6 0.084(4) 0.048(3) 0.067(4) 0.010(3) -0.030(3) -0.011(3)
C7 0.046(3) 0.054(3) 0.043(3) -0.001(2) -0.008(2) -0.012(2)
C8 0.036(2) 0.048(2) 0.046(3) -0.004(2) 0.000(2) 0.005(2)
C9 0.037(2) 0.045(2) 0.041(2) -0.004(2) -0.001(2) 0.0023(18)
C10 0.055(4) 0.079(4) 0.048(3) 0.010(3) 0.001(3) 0.012(3)
C11 0.066(4) 0.099(5) 0.073(4) 0.014(3) -0.013(4) 0.023(3)
C12 0.040(3) 0.084(4) 0.097(5) -0.011(4) -0.011(4) 0.013(3)
C13 0.041(3) 0.071(3) 0.074(4) -0.016(3) 0.012(3) -0.007(3)
C14 0.040(3) 0.053(3) 0.051(3) -0.003(2) 0.005(2) -0.002(2)
C15 0.039(3) 0.058(3) 0.058(3) -0.017(3) 0.000(3) -0.003(2)

loop_
_atom_type_symbol
_atom_type_description
_atom_type_scat_dispersion_real
_atom_type_scat_dispersion_imag
_atom_type_scat_source
C C 0.0033 0.0016 'International Tables Vol C Tables 4.2.6.8 and 6.1.1.4'
H H 0.0000 0.0000 'International Tables Vol C Tables 4.2.6.8 and 6.1.1.4'
N N 0.0061 0.0033 'International Tables Vol C Tables 4.2.6.8 and 6.1.1.4'
O O 0.0106 0.0060 'International Tables Vol C Tables 4.2.6.8 and 6.1.1.4'
S S 0.1246 0.1234 'International Tables Vol C Tables 4.2.6.8 and 6.1.1.4'

loop_
_geom_angle_atom_site_label_1
_geom_angle_atom_site_label_2
_geom_angle_atom_site_label_3
_geom_angle
_geom_angle_site_symmetry_1
_geom_angle_site_symmetry_3
_geom_angle_publ_flag
O3 S1 N1 117.81(19) . . ?
O3 S1 C15 110.7(2) . . ?
N1 S1 C15 101.7(2) . . ?
O3 S1 C9 109.8(2) . . ?
N1 S1 C9 111.2(2) . . ?
C15 S1 C9 104.7(2) . . ?
C8 N1 S1 116.4(3) . . ?
C2 C1 C6 118.8(5) . . ?
C2 C1 C7 121.1(4) . . ?
C6 C1 C7 120.1(5) . . ?
C3 C2 C1 120.6(5) . . ?
C4 C3 C2 119.5(6) . . ?
C5 C4 C3 121.0(6) . . ?
C4 C5 C6 119.8(5) . . ?
C5 C6 C1 120.4(6) . . ?
O1 C7 C1 123.9(4) . . ?
O1 C7 C8 118.0(4) . . ?
C1 C7 C8 117.9(4) . . ?
O2 C8 N1 127.9(4) . . ?
O2 C8 C7 119.0(4) . . ?
N1 C8 C7 113.1(4) . . ?
C14 C9 C10 121.9(4) . . ?
C14 C9 S1 120.8(4) . . ?
C10 C9 S1 117.3(4) . . ?
C9 C10 C11 118.3(5) . . ?
C12 C11 C10 120.5(5) . . ?
C11 C12 C13 121.0(5) . . ?
C12 C13 C14 120.0(5) . . ?
C9 C14 C13 118.3(5) . . ?

loop_
_geom_bond_atom_site_label_1
_geom_bond_atom_site_label_2
_geom_bond_distance
_geom_bond_site_symmetry_2
_geom_bond_publ_flag
S1 O3 1.438(3) . ?
S1 N1 1.581(3) . ?
S1 C15 1.749(4) . ?
S1 C9 1.769(4) . ?
O1 C7 1.208(5) . ?
O2 C8 1.218(5) . ?
N1 C8 1.358(5) . ?
C1 C2 1.379(6) . ?
C1 C6 1.392(6) . ?
C1 C7 1.474(6) . ?
C2 C3 1.379(7) . ?
C3 C4 1.370(8) . ?
C4 C5 1.364(9) . ?
C5 C6 1.373(8) . ?
C7 C8 1.525(6) . ?
C9 C14 1.373(6) . ?
C9 C10 1.382(6) . ?
C10 C11 1.382(7) . ?
C11 C12 1.354(8) . ?
C12 C13 1.372(8) . ?
C13 C14 1.389(6) . ?
